data_7057561
loop_
_publ_author_name
'Islam, Sakhiul'
'Datta, Joydeep'
'Ahmed, Faruk'
'Dutta, Basudeb'
'Naaz, Sanobar'
'Ray, Partha Pratim'
'Mir, Mohammad Hedayetullah'

_publ_section_title
;
 Effect on Schottky behaviour of 1D coordination polymers by altering
 para-substituents on benzoate ligands
;
_journal_issue 16
_journal_name_full 'New Journal of Chemistry'
_journal_page_first 13971
_journal_paper_doi 10.1039/C8NJ02504E
_journal_volume 42
_journal_year 2018
_chemical_formula_moiety '2(C39 H29 Cl3 N6 O8 Zn3), 2(C7 H4 Cl O2), C H3 O'
_chemical_formula_sum 'C93 H69 Cl8 N12 O21 Zn6'
_chemical_formula_weight 2366.54
_space_group_crystal_system triclinic
_space_group_IT_number 2
_space_group_name_Hall '-P 1'
_space_group_name_H-M_alt 'P -1'
_symmetry_space_group_name_Hall '-P 1'
_symmetry_space_group_name_H-M 'P -1'
_atom_sites_solution_hydrogens mixed
_atom_sites_solution_primary dual
_audit_creation_date 2017-03-30
_audit_creation_method
;
Olex2 1.2-ac3
(compiled 2017.03.02 svn.r3394 for Rigaku Oxford Diffraction, GUI svn.r5318)
;
_audit_update_record
;
2018-05-17 deposited with the CCDC.
2018-07-16 downloaded from the CCDC.
;
_cell_angle_alpha 109.0940(17)
_cell_angle_beta 100.0158(19)
_cell_angle_gamma 98.6977(16)
_cell_formula_units_Z 1
_cell_length_a 12.0190(3)
_cell_length_b 14.1254(2)
_cell_length_c 16.0929(4)
_cell_measurement_reflns_used 16295
_cell_measurement_temperature 293(2)
_cell_measurement_theta_max 75.4620
_cell_measurement_theta_min 4.2350
_cell_volume 2478.09(10)
_computing_cell_refinement 'CrysAlisPro 1.171.39.24a (Rigaku OD, 2015)'
_computing_data_collection 'CrysAlisPro 1.171.39.24a (Rigaku OD, 2015)'
_computing_data_reduction 'CrysAlisPro 1.171.39.24a (Rigaku OD, 2015)'
_computing_molecular_graphics 'Olex2 (Dolomanov et al., 2009)'
_computing_publication_material 'Olex2 (Dolomanov et al., 2009)'
_computing_structure_refinement 'ShelXL (Sheldrick, 2015)'
_computing_structure_solution 'ShelXT (Sheldrick, 2015)'
_diffrn_ambient_temperature 293(2)
_diffrn_detector 'CCD plate'
_diffrn_detector_area_resol_mean 5.2311
_diffrn_detector_type AtlasS2
_diffrn_measured_fraction_theta_full 0.999
_diffrn_measured_fraction_theta_max 0.999
_diffrn_measurement_details
;
List of Runs (angles in degrees, time in seconds):

  # Type    Start    End  Width  t~exp~   \w     \q     \k     \f   Frames
#--------------------------------------------------------------------------
  1  \w    -92.00  -2.00   1.00    1.50    --  -38.50 125.00 -90.00   90
  2  \w    -92.00  -2.00   1.00    1.50    --  -38.50 125.00-150.00   90
  3  \w   -107.00 -13.00   1.00    1.50    --  -38.50 -57.00  60.00   94
  4  \w    -64.00  30.00   1.00    1.50    --  -38.50  57.00-150.00   94
  5  \w    -25.00  68.00   1.00    1.50    --   43.13 -57.00 -60.00   93
  6  \w     29.00 108.00   1.00    5.00    --  108.93 -94.00 -30.00   79
  7  \w     88.00 178.00   1.00    5.00    --  108.93  30.00  60.00   90
  8  \w     87.00 178.00   1.00    5.00    --  108.93  45.00 150.00   91
  9  \w     30.00 149.00   1.00    5.00    --  108.93 -15.00 150.00  119
 10  \w     39.00 122.00   1.00    5.00    --  108.93-125.00  90.00   83
 11  \w     29.00 108.00   1.00    5.00    --  108.93 -94.00 150.00   79
 12  \w     83.00 177.00   1.00    5.00    --  108.93  61.00   0.00   94
 13  \w     29.00 108.00   1.00    5.00    --  108.93 -94.00   0.00   79
 14  \w     36.00 130.00   1.00    5.00    --  108.93 -30.00-120.00   94
 15  \w     29.00 108.00   1.00    5.00    --  108.93 -94.00 -90.00   79
 16  \w     39.00 131.00   1.00    5.00    --  108.93 -45.00  60.00   92
 17  \w     94.00 178.00   1.00    5.00    --  108.93 125.00-150.00   84
 18  \w     38.00 139.00   1.00    5.00    --  108.93 -77.00-180.00  101
 19  \w   -107.00 -19.00   1.00    1.50    --  -38.50 -57.00 -60.00   88
 20  \w     13.00 114.00   1.00    1.50    --   43.13  77.00-120.00  101
;
_diffrn_measurement_device 'four-circle diffractometer'
_diffrn_measurement_device_type 'SuperNova, Dual, Cu at home/near, AtlasS2'
_diffrn_measurement_method '\w scans'
_diffrn_orient_matrix_type 'CrysAlisPro convention (1999,Acta A55,543-557)'
_diffrn_orient_matrix_UB_11 -0.1069707000
_diffrn_orient_matrix_UB_12 0.0131347000
_diffrn_orient_matrix_UB_13 0.0396013000
_diffrn_orient_matrix_UB_21 0.0652112000
_diffrn_orient_matrix_UB_22 -0.0075090000
_diffrn_orient_matrix_UB_23 0.0881160000
_diffrn_orient_matrix_UB_31 0.0462455000
_diffrn_orient_matrix_UB_32 0.1174414000
_diffrn_orient_matrix_UB_33 0.0393966000
_diffrn_radiation_monochromator mirror
_diffrn_radiation_probe x-ray
_diffrn_radiation_type CuK\a
_diffrn_radiation_wavelength 1.54184
_diffrn_reflns_av_R_equivalents 0.0492
_diffrn_reflns_av_unetI/netI 0.0414
_diffrn_reflns_Laue_measured_fraction_full 0.999
_diffrn_reflns_Laue_measured_fraction_max 0.999
_diffrn_reflns_limit_h_max 14
_diffrn_reflns_limit_h_min -14
_diffrn_reflns_limit_k_max 16
_diffrn_reflns_limit_k_min -13
_diffrn_reflns_limit_l_max 19
_diffrn_reflns_limit_l_min -19
_diffrn_reflns_number 26430
_diffrn_reflns_point_group_measured_fraction_full 0.999
_diffrn_reflns_point_group_measured_fraction_max 0.999
_diffrn_reflns_theta_full 67.079
_diffrn_reflns_theta_max 67.079
_diffrn_reflns_theta_min 3.397
_diffrn_source 'micro-focus sealed X-ray tube'
_diffrn_source_type 'SuperNova (Cu) X-ray Source'
_exptl_absorpt_coefficient_mu 4.218
_exptl_absorpt_correction_T_max 0.608
_exptl_absorpt_correction_T_min 0.394
_exptl_absorpt_correction_type analytical
_exptl_absorpt_process_details
;
CrysAlisPro 1.171.39.24a (Rigaku Oxford Diffraction, 2015)
Analytical numeric absorption correction using a multifaceted crystal
            model based on expressions derived by R.C. Clark & J.S. Reid.
(Clark, R. C. & Reid, J. S. (1995). Acta Cryst. A51, 887-897)
Empirical absorption correction using spherical harmonics,
 implemented in SCALE3 ABSPACK scaling algorithm.
;
_exptl_crystal_colour yellow
_exptl_crystal_density_diffrn 1.586
_exptl_crystal_description block
_exptl_crystal_F_000 1195
_exptl_crystal_size_max 0.296
_exptl_crystal_size_mid 0.198
_exptl_crystal_size_min 0.149
_refine_diff_density_max 0.651
_refine_diff_density_min -0.618
_refine_diff_density_rms 0.074
_refine_ls_extinction_method none
_refine_ls_goodness_of_fit_ref 1.025
_refine_ls_hydrogen_treatment mixed
_refine_ls_matrix_type full
_refine_ls_number_parameters 741
_refine_ls_number_reflns 8846
_refine_ls_number_restraints 0
_refine_ls_restrained_S_all 1.025
_refine_ls_R_factor_all 0.0475
_refine_ls_R_factor_gt 0.0436
_refine_ls_shift/su_max 0.002
_refine_ls_shift/su_mean 0.000
_refine_ls_structure_factor_coef Fsqd
_refine_ls_weighting_details 'w=1/[\s^2^(Fo^2^)+(0.0790P)^2^+0.3961P] where P=(Fo^2^+2Fc^2^)/3'
_refine_ls_weighting_scheme calc
_refine_ls_wR_factor_gt 0.1182
_refine_ls_wR_factor_ref 0.1230
_reflns_Friedel_coverage 0.000
_reflns_number_gt 7941
_reflns_number_total 8846
_reflns_threshold_expression 'I > 2\s(I)'
_cod_data_source_file c8nj02504e2.cif
_cod_data_source_block SI01
_cod_depositor_comments 'Adding full bibliography for 7057561--7057562.cif.'
_cod_original_cell_volume 2478.07(9)
_cod_database_code 7057561
_shelx_shelxl_version_number 2016/4
_chemical_oxdiff_formula 'C93 H69 Cl8 N12 O21 Zn6'
_shelx_space_group_comment
;
The symmetry employed for this shelxl refinement is uniquely defined
by the following loop, which should always be used as a source of
symmetry information in preference to the above space-group names.
They are only intended as comments.
;
_diffrn_oxdiff_ac3_digest_frames
;
01c31d09a9b2bdd7c52780e513b78f291901814edf3
;
_reflns_odcompleteness_completeness 99.99
_reflns_odcompleteness_iscentric 1
_reflns_odcompleteness_theta 66.97
_olex2_refinement_description
;
1. Fixed Uiso
 At 1.2 times of:
  All C(H) groups
 At 1.5 times of:
  All C(H,H,H) groups
2. Others
 Fixed Sof: O1(0.5) C2(0.5) H2A(0.5) H2B(0.5) H2C(0.5)
3.a Aromatic/amide H refined with riding coordinates:
 C60(H60), C61(H61), C57(H57), C58(H58), C29(H29), C28(H28), C25(H25), C26(H26)
3.b Idealised Me refined as rotating group:
 C2(H2A,H2B,H2C)
;
_olex2_date_sample_data_collection 2017-03-29
_olex2_submission_special_instructions 'No special instructions were received'
_oxdiff_exptl_absorpt_empirical_details
;
Empirical correction (ABSPACK) includes:
- Absorption correction using spherical harmonics
- Frame scaling
- Detector area scaling
;
_oxdiff_exptl_absorpt_empirical_full_max 3.099
_oxdiff_exptl_absorpt_empirical_full_min 0.402

loop_
_space_group_symop_operation_xyz
'x, y, z'
'-x, -y, -z'

loop_
_atom_site_label
_atom_site_type_symbol
_atom_site_fract_x
_atom_site_fract_y
_atom_site_fract_z
_atom_site_U_iso_or_equiv
_atom_site_adp_type
_atom_site_occupancy
_atom_site_site_symmetry_order
_atom_site_calc_flag
_atom_site_refinement_flags_posn
_atom_site_refinement_flags_occupancy
Zn1 Zn 0.47254(3) 0.88928(2) 0.92868(2) 0.03374(11) Uani 1 1 d . .
Zn2 Zn 0.28758(3) 0.97284(2) 1.05027(2) 0.03468(11) Uani 1 1 d . .
Zn3 Zn 0.63250(3) 0.83857(2) 0.76472(2) 0.03595(11) Uani 1 1 d . .
Cl13 Cl 0.26495(13) 1.29135(9) 0.51194(8) 0.0947(4) Uani 1 1 d . .
Cl23 Cl 0.49542(12) 0.54548(10) 1.28134(10) 0.0979(4) Uani 1 1 d . .
Cl33 Cl 0.93575(11) 1.27275(11) 0.56008(10) 0.0961(4) Uani 1 1 d . .
Cl43 Cl 0.85370(17) 0.51150(11) 1.10350(11) 0.1244(6) Uani 1 1 d . .
O44 O 0.56636(16) 0.93051(14) 0.84993(12) 0.0332(4) Uani 1 1 d . .
O45 O 0.38381(16) 0.99609(13) 0.96376(12) 0.0333(4) Uani 1 1 d . .
O42 O 0.77127(18) 0.88613(13) 0.94655(14) 0.0434(4) Uani 1 1 d . .
O41 O 0.68912(19) 0.74786(14) 0.82199(13) 0.0464(5) Uani 1 1 d . .
O22 O 0.5002(2) 0.78822(15) 0.98811(15) 0.0499(5) Uani 1 1 d . .
O32 O 0.7333(2) 0.92114(15) 0.72000(15) 0.0514(5) Uani 1 1 d . .
O21 O 0.3570(2) 0.84073(15) 1.04868(17) 0.0564(6) Uani 1 1 d . .
O31 O 0.7932(2) 1.05513(17) 0.85021(15) 0.0545(5) Uani 1 1 d . .
N46 N 0.5136(2) 0.74581(16) 0.64937(15) 0.0385(5) Uani 1 1 d . .
N56 N -0.1384(2) 0.11964(17) 0.04931(16) 0.0401(5) Uani 1 1 d . .
N62 N 0.3446(2) 0.76660(17) 0.81588(16) 0.0397(5) Uani 1 1 d . .
O12 O 0.4555(3) 1.00784(18) 0.74155(18) 0.0661(7) Uani 1 1 d . .
O11 O 0.3091(3) 1.04410(19) 0.80394(18) 0.0676(7) Uani 1 1 d . .
N69 N 0.0340(2) 0.54532(18) 0.53412(17) 0.0493(6) Uani 1 1 d . .
N53 N 0.2371(2) 0.4574(2) 0.38629(19) 0.0562(7) Uani 1 1 d . .
N54 N 0.1493(2) 0.4100(2) 0.30516(19) 0.0549(7) Uani 1 1 d . .
C40 C 0.7422(2) 0.7913(2) 0.90483(19) 0.0377(6) Uani 1 1 d . .
C20 C 0.4335(3) 0.7894(2) 1.0405(2) 0.0456(7) Uani 1 1 d . .
C65 C 0.1850(3) 0.6116(2) 0.66944(19) 0.0409(6) Uani 1 1 d . .
C14 C 0.4462(3) 0.72452(19) 1.0980(2) 0.0437(6) Uani 1 1 d . .
C34 C 0.7727(2) 0.7216(2) 0.9546(2) 0.0403(6) Uani 1 1 d . .
C64 C 0.1909(3) 0.7151(2) 0.6834(2) 0.0447(6) Uani 1 1 d . .
C59 C 0.0361(2) 0.2480(2) 0.2003(2) 0.0441(6) Uani 1 1 d . .
C60 C -0.0247(3) 0.2871(2) 0.1429(2) 0.0511(7) Uani 1 1 d . .
H60 H -0.007790 0.357256 0.154290 0.061 Uiso 1 1 calc R .
C49 C 0.3491(3) 0.6192(2) 0.49176(19) 0.0440(6) Uani 1 1 d . .
C63 C 0.2708(3) 0.7884(2) 0.7559(2) 0.0445(6) Uani 1 1 d . .
C47 C 0.4934(3) 0.6428(2) 0.6230(2) 0.0478(7) Uani 1 1 d . .
C10 C 0.3707(3) 1.0478(2) 0.7502(2) 0.0554(8) Uani 1 1 d . .
C30 C 0.7793(3) 1.0151(2) 0.7677(2) 0.0454(6) Uani 1 1 d . .
C68 C 0.1046(3) 0.5282(2) 0.5923(2) 0.0488(7) Uani 1 1 d . .
C67 C 0.3382(3) 0.6676(2) 0.8032(2) 0.0500(7) Uani 1 1 d . .
C61 C -0.1100(3) 0.2220(2) 0.0691(2) 0.0487(7) Uani 1 1 d . .
H61 H -0.149896 0.249594 0.031127 0.058 Uiso 1 1 calc R .
C51 C 0.4525(3) 0.7855(2) 0.5968(2) 0.0494(7) Uani 1 1 d . .
C48 C 0.4124(3) 0.5782(2) 0.5471(2) 0.0508(7) Uani 1 1 d . .
C15 C 0.3877(3) 0.7346(2) 1.1649(2) 0.0549(8) Uani 1 1 d . .
C24 C 0.8196(3) 1.0795(2) 0.7166(2) 0.0539(7) Uani 1 1 d . .
C57 C -0.0769(3) 0.0826(2) 0.1031(2) 0.0564(9) Uani 1 1 d . .
H57 H -0.093165 0.011909 0.089298 0.068 Uiso 1 1 calc R .
C66 C 0.2606(3) 0.5892(2) 0.7318(2) 0.0541(8) Uani 1 1 d . .
C50 C 0.3712(3) 0.7250(2) 0.5181(2) 0.0536(8) Uani 1 1 d . .
C4 C 0.3422(3) 1.1066(2) 0.6880(2) 0.0526(8) Uani 1 1 d . .
C55 C 0.1250(3) 0.3128(2) 0.2826(2) 0.0496(7) Uani 1 1 d . .
C52 C 0.2610(3) 0.5541(2) 0.4091(2) 0.0522(7) Uani 1 1 d . .
C19 C 0.5191(3) 0.6562(3) 1.0849(3) 0.0569(8) Uani 1 1 d . .
C39 C 0.8100(4) 0.7590(3) 1.0469(2) 0.0633(10) Uani 1 1 d . .
C58 C 0.0094(3) 0.1430(2) 0.1782(3) 0.0599(9) Uani 1 1 d . .
H58 H 0.049673 0.113242 0.213950 0.072 Uiso 1 1 calc R .
C18 C 0.5323(4) 0.5992(3) 1.1402(3) 0.0675(10) Uani 1 1 d . .
C16 C 0.4015(4) 0.6795(3) 1.2218(3) 0.0631(9) Uani 1 1 d . .
C29 C 0.8725(3) 1.1824(3) 0.7606(3) 0.0614(9) Uani 1 1 d . .
H29 H 0.884778 1.212348 0.823127 0.074 Uiso 1 1 calc R .
C35 C 0.7611(4) 0.6180(2) 0.9074(3) 0.0644(10) Uani 1 1 d . .
C9 C 0.4031(4) 1.1100(3) 0.6242(3) 0.0662(9) Uani 1 1 d . .
C7 C 0.2939(4) 1.2194(3) 0.5798(3) 0.0657(10) Uani 1 1 d . .
C37 C 0.8244(4) 0.5934(3) 1.0451(3) 0.0712(11) Uani 1 1 d . .
C38 C 0.8372(5) 0.6953(4) 1.0931(3) 0.0784(13) Uani 1 1 d . .
C27 C 0.8902(4) 1.1981(3) 0.6212(3) 0.0720(11) Uani 1 1 d . .
C17 C 0.4749(3) 0.6132(3) 1.2081(3) 0.0620(9) Uani 1 1 d . .
C28 C 0.9076(4) 1.2416(3) 0.7114(3) 0.0732(11) Uani 1 1 d . .
H28 H 0.942831 1.310924 0.740996 0.088 Uiso 1 1 calc R .
C8 C 0.3782(4) 1.1655(4) 0.5691(3) 0.0749(11) Uani 1 1 d . .
C36 C 0.7878(5) 0.5536(3) 0.9531(3) 0.0825(14) Uani 1 1 d . .
C5 C 0.2576(5) 1.1623(4) 0.6968(3) 0.0828(14) Uani 1 1 d . .
C6 C 0.2345(6) 1.2196(4) 0.6434(4) 0.0903(16) Uani 1 1 d . .
C25 C 0.8006(5) 1.0396(3) 0.6244(3) 0.0968(18) Uani 1 1 d . .
H25 H 0.762296 0.971124 0.593598 0.116 Uiso 1 1 calc R .
C26 C 0.8364(6) 1.0979(4) 0.5751(3) 0.108(2) Uani 1 1 d . .
H26 H 0.823885 1.069040 0.512472 0.130 Uiso 1 1 calc R .
O1 O 0.0766(8) 1.0093(7) 0.7419(7) 0.123(3) Uani 0.5 1 d . P
C2 C 0.0545(16) 0.9393(10) 0.6498(10) 0.147(7) Uani 0.5 1 d . P
H2A H 0.043147 0.976221 0.609531 0.220 Uiso 0.5 1 calc GR P
H2B H -0.013887 0.886923 0.636761 0.220 Uiso 0.5 1 calc GR P
H2C H 0.119389 0.908163 0.641638 0.220 Uiso 0.5 1 calc GR P
H51 H 0.472(3) 0.852(3) 0.616(3) 0.057(10) Uiso 1 1 d . .
H52 H 0.226(3) 0.584(3) 0.375(3) 0.051(10) Uiso 1 1 d . .
H48 H 0.407(4) 0.502(3) 0.529(3) 0.067(11) Uiso 1 1 d . .
H47 H 0.544(4) 0.622(3) 0.664(3) 0.069(12) Uiso 1 1 d . .
H64 H 0.139(4) 0.730(3) 0.639(3) 0.074(12) Uiso 1 1 d . .
H55 H 0.158(4) 0.279(3) 0.319(3) 0.067(11) Uiso 1 1 d . .
H63 H 0.275(3) 0.856(3) 0.763(3) 0.059(10) Uiso 1 1 d . .
H68 H 0.108(3) 0.461(3) 0.585(3) 0.063(11) Uiso 1 1 d . .
H67 H 0.390(3) 0.658(3) 0.847(3) 0.058(10) Uiso 1 1 d . .
H66 H 0.259(3) 0.520(3) 0.728(3) 0.063(11) Uiso 1 1 d . .
H50 H 0.334(4) 0.753(3) 0.478(3) 0.065(11) Uiso 1 1 d . .
H15 H 0.340(3) 0.783(3) 1.171(3) 0.060(10) Uiso 1 1 d . .
H19 H 0.552(4) 0.651(3) 1.042(3) 0.061(11) Uiso 1 1 d . .
H18 H 0.580(4) 0.561(3) 1.132(3) 0.074(13) Uiso 1 1 d . .
H38 H 0.863(5) 0.722(4) 1.150(4) 0.094(16) Uiso 1 1 d . .
H35 H 0.743(4) 0.593(3) 0.848(3) 0.064(11) Uiso 1 1 d . .
H39 H 0.819(4) 0.828(4) 1.079(3) 0.084(14) Uiso 1 1 d . .
H16 H 0.370(4) 0.690(3) 1.272(3) 0.074(13) Uiso 1 1 d . .
H9 H 0.463(4) 1.073(4) 0.616(3) 0.085(14) Uiso 1 1 d . .
H5 H 0.221(5) 1.158(4) 0.737(4) 0.098(17) Uiso 1 1 d . .
H36 H 0.773(6) 0.483(5) 0.924(5) 0.13(2) Uiso 1 1 d . .
H6 H 0.179(5) 1.249(5) 0.652(4) 0.109(19) Uiso 1 1 d . .
H8 H 0.416(5) 1.171(4) 0.522(4) 0.112(19) Uiso 1 1 d . .
H45 H 0.350(4) 1.009(4) 0.922(3) 0.078(14) Uiso 1 1 d . .
H44 H 0.537(4) 0.959(3) 0.828(3) 0.062(13) Uiso 1 1 d . .

loop_
_atom_site_aniso_label
_atom_site_aniso_U_11
_atom_site_aniso_U_22
_atom_site_aniso_U_33
_atom_site_aniso_U_23
_atom_site_aniso_U_13
_atom_site_aniso_U_12
Zn1 0.03799(19) 0.02576(17) 0.02905(19) 0.00578(13) -0.00039(14) 0.00170(13)
Zn2 0.03483(19) 0.02873(18) 0.02802(19) 0.00364(14) -0.00417(14) -0.00080(13)
Zn3 0.0430(2) 0.02796(18) 0.02595(19) 0.00395(13) -0.00129(14) 0.00015(14)
Cl13 0.1332(10) 0.0776(6) 0.0743(7) 0.0494(6) -0.0081(7) 0.0153(6)
Cl23 0.1131(9) 0.0873(7) 0.1057(9) 0.0739(7) -0.0034(7) 0.0044(6)
Cl33 0.0838(7) 0.1152(9) 0.1137(10) 0.0871(9) 0.0136(7) 0.0022(6)
Cl43 0.1772(16) 0.0924(8) 0.1132(11) 0.0709(9) -0.0111(10) 0.0349(9)
O44 0.0361(9) 0.0318(8) 0.0258(9) 0.0082(7) -0.0005(7) 0.0046(7)
O45 0.0368(9) 0.0301(8) 0.0261(9) 0.0080(7) -0.0025(7) 0.0036(7)
O42 0.0493(11) 0.0288(9) 0.0422(11) 0.0072(8) -0.0022(9) 0.0077(8)
O41 0.0624(13) 0.0329(9) 0.0340(11) 0.0082(8) -0.0043(9) 0.0091(9)
O22 0.0604(13) 0.0370(10) 0.0436(12) 0.0181(9) -0.0070(10) -0.0001(9)
O32 0.0647(14) 0.0384(10) 0.0409(11) 0.0095(9) 0.0118(10) -0.0069(9)
O21 0.0619(13) 0.0353(10) 0.0629(15) 0.0195(10) -0.0111(11) 0.0108(9)
O31 0.0589(13) 0.0536(12) 0.0359(12) 0.0108(9) 0.0057(10) -0.0130(10)
N46 0.0432(12) 0.0316(10) 0.0293(11) 0.0055(9) -0.0017(9) 0.0002(9)
N56 0.0381(12) 0.0351(11) 0.0324(12) 0.0024(9) -0.0040(9) 0.0020(9)
N62 0.0445(12) 0.0316(10) 0.0303(11) 0.0066(9) -0.0040(9) -0.0028(9)
O12 0.0861(18) 0.0524(13) 0.0569(15) 0.0217(11) -0.0028(13) 0.0258(13)
O11 0.0924(19) 0.0584(14) 0.0543(15) 0.0301(12) 0.0050(14) 0.0162(13)
N69 0.0590(15) 0.0332(11) 0.0334(13) 0.0023(10) -0.0100(11) -0.0088(11)
N53 0.0540(15) 0.0480(14) 0.0371(14) -0.0037(11) -0.0129(12) -0.0041(12)
N54 0.0504(15) 0.0469(14) 0.0381(14) -0.0052(11) -0.0113(11) -0.0027(11)
C40 0.0376(13) 0.0346(13) 0.0358(14) 0.0101(11) 0.0015(11) 0.0073(10)
C20 0.0520(16) 0.0271(12) 0.0398(16) 0.0097(11) -0.0168(13) -0.0053(11)
C65 0.0450(15) 0.0325(12) 0.0320(14) 0.0051(11) -0.0003(12) -0.0035(11)
C14 0.0495(16) 0.0279(12) 0.0435(16) 0.0126(11) -0.0074(13) 0.0009(11)
C34 0.0419(14) 0.0348(13) 0.0393(15) 0.0124(11) 0.0011(12) 0.0066(11)
C64 0.0520(16) 0.0355(13) 0.0350(15) 0.0114(11) -0.0072(12) -0.0005(12)
C59 0.0376(14) 0.0397(14) 0.0361(15) -0.0019(11) -0.0034(12) 0.0030(11)
C60 0.0522(17) 0.0327(13) 0.0497(18) 0.0071(12) -0.0068(14) -0.0059(12)
C49 0.0469(15) 0.0393(14) 0.0290(14) 0.0004(11) -0.0012(12) -0.0011(12)
C63 0.0584(18) 0.0255(12) 0.0372(15) 0.0078(11) -0.0031(13) -0.0019(11)
C47 0.0578(18) 0.0298(13) 0.0386(16) 0.0069(11) -0.0104(14) -0.0026(12)
C10 0.077(2) 0.0317(13) 0.0414(17) 0.0085(12) -0.0111(16) 0.0058(14)
C30 0.0456(15) 0.0437(15) 0.0389(16) 0.0129(12) 0.0046(12) -0.0018(12)
C68 0.0586(18) 0.0330(14) 0.0381(16) 0.0051(12) -0.0030(14) -0.0040(12)
C67 0.0599(19) 0.0331(13) 0.0406(16) 0.0062(12) -0.0096(14) 0.0037(13)
C61 0.0484(16) 0.0373(14) 0.0451(17) 0.0112(12) -0.0085(13) -0.0040(12)
C51 0.0625(19) 0.0286(13) 0.0398(16) 0.0038(11) -0.0071(14) 0.0010(12)
C48 0.0616(19) 0.0311(14) 0.0418(17) 0.0033(12) -0.0040(14) -0.0011(12)
C15 0.063(2) 0.0432(15) 0.056(2) 0.0181(14) 0.0077(16) 0.0134(15)
C24 0.0594(19) 0.0476(16) 0.0470(18) 0.0182(14) 0.0043(15) -0.0031(14)
C57 0.0571(19) 0.0324(13) 0.056(2) 0.0037(13) -0.0182(15) 0.0069(13)
C66 0.070(2) 0.0274(13) 0.0462(18) 0.0048(12) -0.0097(15) 0.0031(13)
C50 0.0608(19) 0.0402(15) 0.0425(17) 0.0089(13) -0.0122(14) 0.0025(13)
C4 0.070(2) 0.0385(14) 0.0398(16) 0.0114(12) -0.0046(15) 0.0105(14)
C55 0.0450(16) 0.0420(15) 0.0381(16) -0.0023(13) -0.0080(13) -0.0005(12)
C52 0.0535(18) 0.0454(16) 0.0351(16) -0.0002(13) -0.0068(14) -0.0013(14)
C19 0.063(2) 0.0511(18) 0.063(2) 0.0302(17) 0.0115(18) 0.0165(15)
C39 0.088(3) 0.0511(18) 0.0432(18) 0.0112(15) -0.0023(17) 0.0274(18)
C58 0.0585(19) 0.0405(15) 0.055(2) 0.0043(14) -0.0231(16) 0.0073(14)
C18 0.072(2) 0.055(2) 0.086(3) 0.039(2) 0.007(2) 0.0248(18)
C16 0.078(2) 0.0555(19) 0.058(2) 0.0273(17) 0.0156(19) 0.0071(17)
C29 0.067(2) 0.0491(17) 0.057(2) 0.0177(15) 0.0085(17) -0.0067(15)
C35 0.095(3) 0.0368(15) 0.045(2) 0.0128(14) -0.0109(18) 0.0049(16)
C9 0.073(2) 0.062(2) 0.066(2) 0.0289(18) 0.0066(19) 0.0198(18)
C7 0.090(3) 0.0521(18) 0.050(2) 0.0249(16) -0.0055(19) 0.0125(18)
C37 0.082(3) 0.062(2) 0.075(3) 0.042(2) -0.003(2) 0.0179(19)
C38 0.108(4) 0.080(3) 0.046(2) 0.025(2) -0.004(2) 0.038(3)
C27 0.067(2) 0.080(3) 0.077(3) 0.053(2) 0.005(2) -0.0001(19)
C17 0.071(2) 0.0479(17) 0.067(2) 0.0365(17) -0.0045(18) 0.0008(16)
C28 0.073(2) 0.055(2) 0.087(3) 0.033(2) 0.010(2) -0.0052(17)
C8 0.088(3) 0.077(3) 0.063(3) 0.036(2) 0.013(2) 0.012(2)
C36 0.119(4) 0.0361(17) 0.072(3) 0.0186(17) -0.015(2) 0.006(2)
C5 0.119(4) 0.091(3) 0.073(3) 0.050(3) 0.039(3) 0.060(3)
C6 0.126(4) 0.094(3) 0.085(3) 0.055(3) 0.032(3) 0.065(3)
C25 0.148(5) 0.068(2) 0.045(2) 0.0163(19) 0.010(3) -0.036(3)
C26 0.154(5) 0.095(3) 0.055(3) 0.035(2) 0.009(3) -0.030(3)
O1 0.122(7) 0.125(7) 0.136(8) 0.066(6) 0.042(6) 0.017(5)
C2 0.196(16) 0.093(8) 0.106(10) 0.008(7) 0.046(10) -0.049(9)

loop_
_atom_type_symbol
_atom_type_description
_atom_type_scat_dispersion_real
_atom_type_scat_dispersion_imag
_atom_type_scat_source
C C 0.0181 0.0091 'International Tables Vol C Tables 4.2.6.8 and 6.1.1.4'
H H 0.0000 0.0000 'International Tables Vol C Tables 4.2.6.8 and 6.1.1.4'
Cl Cl 0.3639 0.7018 'International Tables Vol C Tables 4.2.6.8 and 6.1.1.4'
N N 0.0311 0.0180 'International Tables Vol C Tables 4.2.6.8 and 6.1.1.4'
O O 0.0492 0.0322 'International Tables Vol C Tables 4.2.6.8 and 6.1.1.4'
Zn Zn -1.5491 0.6778 'International Tables Vol C Tables 4.2.6.8 and 6.1.1.4'

loop_
_exptl_crystal_face_index_h
_exptl_crystal_face_index_k
_exptl_crystal_face_index_l
_exptl_crystal_face_perp_dist
1 0 -1 0.0989
1 -5 3 0.0759
-1 0 1 0.0989
-1 5 -3 0.0727
-4 -5 3 0.1326
3 2 5 0.1477
0 5 -1 0.1063
-5 3 -1 0.0957
0 1 0 0.1099
-4 4 5 0.1227
4 -4 -5 0.1375
2 -2 5 0.1229
-2 -2 5 0.0898
0 -1 0 0.1507
-1 1 5 0.1169
1 0 -5 0.1312
2 3 -5 0.0876
-3 0 -5 0.1220

loop_
_geom_angle_atom_site_label_1
_geom_angle_atom_site_label_2
_geom_angle_atom_site_label_3
_geom_angle
_geom_angle_site_symmetry_1
_geom_angle_site_symmetry_3
Zn1 Zn1 Zn2 64.228(13) 2_677 2_677
O44 Zn1 Zn1 93.51(5) . 2_677
O44 Zn1 Zn2 41.42(5) . 2_677
O44 Zn1 O45 81.53(7) . 2_677
O44 Zn1 N62 94.80(8) . .
O45 Zn1 Zn1 45.05(5) . 2_677
O45 Zn1 Zn1 39.08(5) 2_677 2_677
O45 Zn1 Zn2 99.71(5) . 2_677
O45 Zn1 Zn2 40.42(5) 2_677 2_677
O45 Zn1 O44 105.19(8) . .
O45 Zn1 O45 84.13(8) . 2_677
O45 Zn1 O22 126.51(9) . .
O45 Zn1 N62 101.98(8) . .
O22 Zn1 Zn1 110.92(7) . 2_677
O22 Zn1 Zn2 107.96(7) . 2_677
O22 Zn1 O44 125.92(9) . .
O22 Zn1 O45 88.39(8) . 2_677
O22 Zn1 N62 89.52(9) . .
N62 Zn1 Zn1 146.99(6) . 2_677
N62 Zn1 Zn2 135.17(7) . 2_677
N62 Zn1 O45 173.56(8) . 2_677
Zn1 Zn2 Zn3 67.404(11) 2_677 2_677
O44 Zn2 Zn1 39.18(5) 2_677 2_677
O44 Zn2 Zn3 36.66(5) 2_677 2_677
O44 Zn2 O42 86.40(7) 2_677 2_677
O44 Zn2 O21 90.44(8) 2_677 .
O44 Zn2 O31 91.18(8) 2_677 2_677
O44 Zn2 N56 177.98(8) 2_677 2_566
O45 Zn2 Zn1 44.83(5) . 2_677
O45 Zn2 Zn3 109.59(5) . 2_677
O45 Zn2 O44 83.69(7) . 2_677
O45 Zn2 O42 87.80(8) . 2_677
O45 Zn2 O21 89.58(9) . .
O45 Zn2 O31 172.48(9) . 2_677
O45 Zn2 N56 96.58(9) . 2_566
O42 Zn2 Zn1 81.97(6) 2_677 2_677
O42 Zn2 Zn3 63.00(5) 2_677 2_677
O21 Zn2 Zn1 94.13(7) . 2_677
O21 Zn2 Zn3 115.33(7) . 2_677
O21 Zn2 O42 176.10(9) . 2_677
O31 Zn2 Zn1 130.35(6) 2_677 2_677
O31 Zn2 Zn3 68.44(6) 2_677 2_677
O31 Zn2 O42 97.38(9) 2_677 2_677
O31 Zn2 O21 84.96(10) 2_677 .
N56 Zn2 Zn1 140.82(7) 2_566 2_677
N56 Zn2 Zn3 141.73(6) 2_566 2_677
N56 Zn2 O42 91.61(8) 2_566 2_677
N56 Zn2 O21 91.56(9) 2_566 .
N56 Zn2 O31 88.74(9) 2_566 2_677
O44 Zn3 Zn2 40.37(6) . 2_677
O44 Zn3 O41 106.75(9) . .
O44 Zn3 O32 107.69(9) . .
O44 Zn3 N46 112.93(9) . .
O41 Zn3 Zn2 91.55(6) . 2_677
O41 Zn3 N46 105.90(9) . .
O32 Zn3 Zn2 85.74(6) . 2_677
O32 Zn3 O41 121.68(10) . .
O32 Zn3 N46 101.99(9) . .
N46 Zn3 Zn2 152.59(7) . 2_677
Zn1 O44 Zn2 99.40(8) . 2_677
Zn3 O44 Zn1 124.69(9) . .
Zn3 O44 Zn2 102.98(8) . 2_677
Zn1 O45 Zn1 95.87(8) . 2_677
Zn1 O45 Zn2 111.73(8) . .
Zn2 O45 Zn1 94.74(7) . 2_677
C40 O42 Zn2 140.34(18) . 2_677
C40 O41 Zn3 115.20(16) . .
C20 O22 Zn1 108.90(18) . .
C30 O32 Zn3 120.4(2) . .
C20 O21 Zn2 153.5(2) . .
C30 O31 Zn2 136.3(2) . 2_677
C47 N46 Zn3 121.5(2) . .
C51 N46 Zn3 120.82(18) . .
C51 N46 C47 117.7(3) . .
C61 N56 Zn2 121.1(2) . 2_566
C57 N56 Zn2 121.43(19) . 2_566
C57 N56 C61 117.0(3) . .
C63 N62 Zn1 121.09(17) . .
C67 N62 Zn1 121.8(2) . .
C67 N62 C63 117.1(2) . .
C68 N69 N69 112.6(3) . 2_566
C52 N53 N54 111.4(3) . .
C55 N54 N53 111.3(3) . .
O42 C40 O41 124.8(2) . .
O42 C40 C34 118.7(2) . .
O41 C40 C34 116.5(2) . .
O22 C20 C14 117.8(3) . .
O21 C20 O22 125.0(3) . .
O21 C20 C14 117.2(3) . .
C64 C65 C68 123.0(3) . .
C66 C65 C64 117.0(3) . .
C66 C65 C68 120.0(3) . .
C15 C14 C20 119.8(3) . .
C15 C14 C19 119.8(3) . .
C19 C14 C20 120.4(3) . .
C39 C34 C40 120.8(3) . .
C39 C34 C35 118.9(3) . .
C35 C34 C40 120.2(3) . .
C63 C64 C65 119.4(3) . .
C60 C59 C55 123.2(3) . .
C58 C59 C60 117.3(3) . .
C58 C59 C55 119.6(3) . .
C61 C60 C59 119.8(3) . .
C48 C49 C52 122.2(3) . .
C50 C49 C48 117.4(3) . .
C50 C49 C52 120.4(3) . .
N62 C63 C64 123.6(3) . .
N46 C47 C48 123.1(3) . .
O12 C10 C4 115.4(3) . .
O11 C10 O12 126.4(3) . .
O11 C10 C4 118.3(3) . .
O32 C30 C24 115.3(3) . .
O31 C30 O32 125.7(3) . .
O31 C30 C24 119.1(3) . .
N69 C68 C65 122.0(3) . .
N62 C67 C66 122.9(3) . .
N56 C61 C60 122.7(3) . .
N46 C51 C50 122.4(3) . .
C47 C48 C49 119.5(3) . .
C14 C15 C16 121.3(3) . .
C29 C24 C30 121.1(3) . .
C25 C24 C30 121.0(3) . .
C25 C24 C29 117.8(3) . .
N56 C57 C58 123.5(3) . .
C67 C66 C65 119.9(3) . .
C51 C50 C49 119.9(3) . .
C9 C4 C10 121.4(3) . .
C9 C4 C5 117.5(3) . .
C5 C4 C10 121.0(4) . .
N54 C55 C59 120.6(3) . .
N53 C52 C49 120.8(3) . .
C18 C19 C14 119.7(4) . .
C34 C39 C38 121.2(3) . .
C57 C58 C59 119.7(3) . .
C17 C18 C19 119.1(4) . .
C17 C16 C15 117.9(4) . .
C24 C29 C28 120.2(4) . .
C34 C35 C36 120.4(4) . .
C4 C9 C8 121.1(4) . .
C8 C7 Cl13 119.5(3) . .
C6 C7 Cl13 119.9(3) . .
C6 C7 C8 120.6(4) . .
C38 C37 Cl43 119.0(3) . .
C36 C37 Cl43 119.3(3) . .
C36 C37 C38 121.6(3) . .
C37 C38 C39 118.8(4) . .
C28 C27 Cl33 119.4(3) . .
C28 C27 C26 122.0(4) . .
C26 C27 Cl33 118.6(4) . .
C18 C17 Cl23 119.6(3) . .
C18 C17 C16 122.3(3) . .
C16 C17 Cl23 118.2(3) . .
C27 C28 C29 119.8(4) . .
C7 C8 C9 119.7(4) . .
C37 C36 C35 119.1(4) . .
C4 C5 C6 121.5(5) . .
C7 C6 C5 119.6(4) . .
C24 C25 C26 122.2(4) . .
C27 C26 C25 118.0(5) . .

loop_
_geom_bond_atom_site_label_1
_geom_bond_atom_site_label_2
_geom_bond_distance
_geom_bond_site_symmetry_2
Zn1 Zn1 3.1048(6) 2_677
Zn1 Zn2 3.1225(5) 2_677
Zn1 O44 1.9995(19) .
Zn1 O45 2.2091(18) 2_677
Zn1 O45 1.9676(18) .
Zn1 O22 1.9973(19) .
Zn1 N62 2.197(2) .
Zn2 Zn1 3.1225(5) 2_677
Zn2 Zn3 3.1505(5) 2_677
Zn2 O44 2.0940(18) 2_677
Zn2 O45 2.0317(19) .
Zn2 O42 2.2007(17) 2_677
Zn2 O21 2.1506(19) .
Zn2 O31 2.122(2) 2_677
Zn2 N56 2.101(2) 2_566
Zn3 Zn2 3.1505(5) 2_677
Zn3 O44 1.9301(18) .
Zn3 O41 1.9424(19) .
Zn3 O32 1.942(2) .
Zn3 N46 2.031(2) .
Cl13 C7 1.746(3) .
Cl23 C17 1.753(3) .
Cl33 C27 1.752(4) .
Cl43 C37 1.751(3) .
O44 Zn2 2.0940(18) 2_677
O45 Zn1 2.2091(18) 2_677
O42 Zn2 2.2008(17) 2_677
O42 C40 1.247(3) .
O41 C40 1.269(3) .
O22 C20 1.258(4) .
O32 C30 1.274(4) .
O21 C20 1.253(4) .
O31 Zn2 2.122(2) 2_677
O31 C30 1.230(4) .
N46 C47 1.346(4) .
N46 C51 1.337(4) .
N56 Zn2 2.101(2) 2_566
N56 C61 1.349(4) .
N56 C57 1.327(4) .
N62 C63 1.338(4) .
N62 C67 1.333(4) .
O12 C10 1.244(5) .
O11 C10 1.240(5) .
N69 N69 1.402(5) 2_566
N69 C68 1.260(4) .
N53 N54 1.415(4) .
N53 C52 1.265(4) .
N54 C55 1.272(4) .
C40 C34 1.506(4) .
C20 C14 1.507(4) .
C65 C64 1.392(4) .
C65 C68 1.464(4) .
C65 C66 1.383(4) .
C14 C15 1.367(5) .
C14 C19 1.389(5) .
C34 C39 1.367(5) .
C34 C35 1.383(4) .
C64 C63 1.370(4) .
C59 C60 1.382(5) .
C59 C55 1.467(4) .
C59 C58 1.379(4) .
C60 C61 1.373(4) .
C49 C48 1.394(5) .
C49 C50 1.382(4) .
C49 C52 1.467(4) .
C47 C48 1.364(4) .
C10 C4 1.524(4) .
C30 C24 1.494(4) .
C67 C66 1.378(4) .
C51 C50 1.378(4) .
C15 C16 1.386(5) .
C24 C29 1.382(5) .
C24 C25 1.367(5) .
C57 C58 1.373(4) .
C4 C9 1.369(6) .
C4 C5 1.375(5) .
C19 C18 1.386(5) .
C39 C38 1.381(5) .
C18 C17 1.368(6) .
C16 C17 1.374(6) .
C29 C28 1.394(5) .
C35 C36 1.383(5) .
C9 C8 1.387(6) .
C7 C8 1.358(6) .
C7 C6 1.346(7) .
C37 C38 1.363(6) .
C37 C36 1.363(6) .
C27 C28 1.342(7) .
C27 C26 1.357(7) .
C5 C6 1.382(6) .
C25 C26 1.389(6) .
O1 C2 1.439(16) .

loop_
_geom_torsion_atom_site_label_1
_geom_torsion_atom_site_label_2
_geom_torsion_atom_site_label_3
_geom_torsion_atom_site_label_4
_geom_torsion
_geom_torsion_site_symmetry_1
Zn1 O22 C20 O21 4.5(3) .
Zn1 O22 C20 C14 -175.35(19) .
Zn1 N62 C63 C64 178.7(3) .
Zn1 N62 C67 C66 -178.5(3) .
Zn2 O42 C40 O41 32.4(5) 2_677
Zn2 O42 C40 C34 -148.4(2) 2_677
Zn2 O21 C20 O22 -33.5(6) .
Zn2 O21 C20 C14 146.4(4) .
Zn2 O31 C30 O32 -26.0(5) 2_677
Zn2 O31 C30 C24 154.5(3) 2_677
Zn2 N56 C61 C60 169.2(3) 2_566
Zn2 N56 C57 C58 -169.0(3) 2_566
Zn3 O41 C40 O42 -9.0(4) .
Zn3 O41 C40 C34 171.84(19) .
Zn3 O32 C30 O31 20.8(5) .
Zn3 O32 C30 C24 -159.7(2) .
Zn3 N46 C47 C48 178.5(3) .
Zn3 N46 C51 C50 180.0(3) .
Cl13 C7 C8 C9 178.6(4) .
Cl13 C7 C6 C5 179.8(5) .
Cl33 C27 C28 C29 -179.4(3) .
Cl33 C27 C26 C25 -179.9(5) .
Cl43 C37 C38 C39 -177.8(4) .
Cl43 C37 C36 C35 177.9(4) .
O42 C40 C34 C39 13.0(5) .
O42 C40 C34 C35 -168.3(3) .
O41 C40 C34 C39 -167.8(3) .
O41 C40 C34 C35 11.0(5) .
O22 C20 C14 C15 170.6(3) .
O22 C20 C14 C19 -8.0(4) .
O32 C30 C24 C29 -179.1(3) .
O32 C30 C24 C25 3.9(6) .
O21 C20 C14 C15 -9.2(4) .
O21 C20 C14 C19 172.1(3) .
O31 C30 C24 C29 0.4(5) .
O31 C30 C24 C25 -176.5(4) .
N46 C47 C48 C49 2.0(6) .
N46 C51 C50 C49 1.1(6) .
N56 C57 C58 C59 -0.4(6) .
N62 C67 C66 C65 0.2(6) .
O12 C10 C4 C9 3.1(5) .
O12 C10 C4 C5 -173.8(4) .
O11 C10 C4 C9 -177.0(3) .
O11 C10 C4 C5 6.1(5) .
N69 N69 C68 C65 179.6(3) 2_566
N53 N54 C55 C59 -180.0(3) .
N54 N53 C52 C49 179.4(3) .
C40 C34 C39 C38 179.4(4) .
C40 C34 C35 C36 -179.3(4) .
C20 C14 C15 C16 -177.0(3) .
C20 C14 C19 C18 178.2(3) .
C65 C64 C63 N62 -0.6(5) .
C14 C15 C16 C17 -0.9(6) .
C14 C19 C18 C17 -1.3(6) .
C34 C39 C38 C37 -1.0(8) .
C34 C35 C36 C37 0.8(8) .
C64 C65 C68 N69 -1.0(5) .
C64 C65 C66 C67 -0.9(5) .
C59 C60 C61 N56 0.1(5) .
C60 C59 C55 N54 0.7(5) .
C60 C59 C58 C57 -1.8(6) .
C63 N62 C67 C66 0.4(5) .
C47 N46 C51 C50 -0.1(5) .
C10 C4 C9 C8 -178.6(4) .
C10 C4 C5 C6 177.1(5) .
C30 C24 C29 C28 -178.8(4) .
C30 C24 C25 C26 179.6(5) .
C68 C65 C64 C63 -178.2(3) .
C68 C65 C66 C67 178.4(3) .
C67 N62 C63 C64 -0.2(5) .
C61 N56 C57 C58 2.4(6) .
C51 N46 C47 C48 -1.5(5) .
C48 C49 C50 C51 -0.6(5) .
C48 C49 C52 N53 2.0(5) .
C15 C14 C19 C18 -0.5(5) .
C15 C16 C17 Cl23 178.6(3) .
C15 C16 C17 C18 -0.9(6) .
C24 C29 C28 C27 -0.3(7) .
C24 C25 C26 C27 -1.2(10) .
C57 N56 C61 C60 -2.3(5) .
C66 C65 C64 C63 1.1(5) .
C66 C65 C68 N69 179.7(3) .
C50 C49 C48 C47 -0.9(5) .
C50 C49 C52 N53 -177.3(4) .
C4 C9 C8 C7 1.6(7) .
C4 C5 C6 C7 1.5(9) .
C55 C59 C60 C61 -177.4(3) .
C55 C59 C58 C57 177.5(4) .
C52 N53 N54 C55 -179.7(3) .
C52 C49 C48 C47 179.8(3) .
C52 C49 C50 C51 178.7(3) .
C19 C14 C15 C16 1.6(5) .
C19 C18 C17 Cl23 -177.5(3) .
C19 C18 C17 C16 2.0(6) .
C39 C34 C35 C36 -0.5(7) .
C58 C59 C60 C61 1.9(5) .
C58 C59 C55 N54 -178.6(4) .
C29 C24 C25 C26 2.5(9) .
C35 C34 C39 C38 0.7(6) .
C9 C4 C5 C6 0.1(8) .
C38 C37 C36 C35 -1.2(8) .
C28 C27 C26 C25 -1.0(10) .
C8 C7 C6 C5 -1.6(9) .
C36 C37 C38 C39 1.3(8) .
C5 C4 C9 C8 -1.6(6) .
C6 C7 C8 C9 0.1(7) .
C25 C24 C29 C28 -1.8(7) .
C26 C27 C28 C29 1.7(8) .

loop_
_exptl_oxdiff_crystal_face_indexfrac_h
_exptl_oxdiff_crystal_face_indexfrac_k
_exptl_oxdiff_crystal_face_indexfrac_l
_exptl_oxdiff_crystal_face_x
_exptl_oxdiff_crystal_face_y
_exptl_oxdiff_crystal_face_z
0.9987 -0.0015 -0.9976 -0.1464 -0.0228 0.0067
0.9938 -4.9947 3.0111 -0.0527 0.3676 -0.4220
-0.9987 0.0015 0.9976 0.1464 0.0228 -0.0067
-0.9938 4.9947 -3.0111 0.0527 -0.3676 0.4220
-4.0043 -4.9928 3.0044 0.4817 0.0411 -0.6532
3.0069 2.0039 4.9935 -0.0976 0.6210 0.5711
0.0077 4.9966 -1.0119 0.0247 -0.1262 0.5473
-4.9938 2.9994 -1.0135 0.5334 -0.4375 0.0814
0.0017 0.9996 -0.0026 0.0128 -0.0076 0.1174
-3.9868 4.0056 4.9788 0.6763 0.1487 0.4822
3.9868 -4.0056 -4.9788 -0.6763 -0.1487 -0.4822
2.0004 -1.9940 5.0025 -0.0421 0.5862 0.0554
-1.9980 -1.9925 4.9971 0.3854 0.3250 -0.1295
-0.0017 -0.9996 0.0026 -0.0128 0.0076 -0.1174
-0.9932 1.0058 4.9907 0.3171 0.3674 0.2688
0.9949 -0.0063 -4.9933 -0.3043 -0.3751 -0.1514
1.9997 2.9921 -4.9997 -0.3726 -0.3326 0.2469
-3.0035 -0.0048 -4.9987 0.1233 -0.6363 -0.3364
